data_7009382
loop_
_publ_author_name
'Gao, En-Qing'
'Bu, Wei-Ming'
'Yang, Guang-Ming'
'Liao, Dai-Zheng'
'Jiang, Zong-Hui'
'Yan, Shi-Ping'
'Wang, Geng-Lin'

_publ_section_title
;
 Crystal structure, redox and spectral properties of copper(II)
 complexes with macrocyclic ligands incorporating both oxamido and
 imine groups
;
_journal_issue 9
_journal_name_full 'Journal of the Chemical Society, Dalton Transactions'
_journal_page_first 1431
_journal_paper_doi 10.1039/b000504p
_journal_year 2000
_chemical_formula_sum 'C25 H24 Cu N4 O6'
_chemical_formula_weight 540.02
_chemical_name_systematic
; 
 ? 
;
_space_group_IT_number 15
_symmetry_cell_setting monoclinic
_symmetry_space_group_name_Hall '-C 2yc'
_symmetry_space_group_name_H-M 'C 1 2/c 1'
_atom_sites_solution_hydrogens geom
_atom_sites_solution_primary direct
_atom_sites_solution_secondary difmap
_audit_creation_method SHELXL
_cell_angle_alpha 90.00
_cell_angle_beta 96.19(2)
_cell_angle_gamma 90.00
_cell_formula_units_Z 4
_cell_length_a 24.859(3)
_cell_length_b 13.2164(10)
_cell_length_c 7.0968(6)
_cell_measurement_reflns_used 46
_cell_measurement_temperature 293(2)
_cell_measurement_theta_max 12.32
_cell_measurement_theta_min 4.95
_cell_volume 2318.0(4)
_computing_cell_refinement 'Siemens XSCANS'
_computing_data_collection 'Siemens XSCANS'
_computing_data_reduction 'Siemens XSCANS'
_computing_molecular_graphics 'Siemens SHELXTL'
_computing_publication_material 'Siemens SHELXTL'
_computing_structure_refinement 'SHELXL-93 (Sheldrick, 1993)'
_computing_structure_solution 'SHELXS-86 (Sheldrick, 1990)'
_diffrn_ambient_temperature 293(2)
_diffrn_measurement_device 'Siemens P4'
_diffrn_measurement_method '/w scan'
_diffrn_radiation_monochromator graphite
_diffrn_radiation_source 'fine-focus sealed tube'
_diffrn_radiation_type MoK\a
_diffrn_radiation_wavelength 0.71073
_diffrn_reflns_av_R_equivalents 0.0428
_diffrn_reflns_av_sigmaI/netI 0.0911
_diffrn_reflns_limit_h_max 29
_diffrn_reflns_limit_h_min -1
_diffrn_reflns_limit_k_max 15
_diffrn_reflns_limit_k_min -1
_diffrn_reflns_limit_l_max 8
_diffrn_reflns_limit_l_min -8
_diffrn_reflns_number 2411
_diffrn_reflns_theta_max 25.00
_diffrn_reflns_theta_min 1.65
_diffrn_standards_interval_count 97
_diffrn_standards_number 3
_exptl_absorpt_coefficient_mu 0.993
_exptl_absorpt_correction_T_max 0.7837
_exptl_absorpt_correction_T_min 0.6745
_exptl_absorpt_correction_type empiral
_exptl_crystal_colour red
_exptl_crystal_density_diffrn 1.547
_exptl_crystal_description brick
_exptl_crystal_F_000 1116
_exptl_crystal_size_max 0.4
_exptl_crystal_size_mid 0.3
_exptl_crystal_size_min 0.12
_refine_diff_density_max 0.366
_refine_diff_density_min -0.456
_refine_diff_density_rms 0.112
_refine_ls_extinction_method none
_refine_ls_goodness_of_fit_all 1.066
_refine_ls_goodness_of_fit_obs 1.150
_refine_ls_hydrogen_treatment ' using the model '
_refine_ls_matrix_type full
_refine_ls_number_parameters 167
_refine_ls_number_reflns 2048
_refine_ls_number_restraints 0
_refine_ls_restrained_S_all 1.066
_refine_ls_restrained_S_obs 1.150
_refine_ls_R_factor_all 0.0626
_refine_ls_R_factor_obs 0.0578
_refine_ls_shift/esd_max 0.000
_refine_ls_shift/esd_mean 0.000
_refine_ls_structure_factor_coef Fsqd
_refine_ls_weighting_details 'w=1/[\s^2^(Fo^2^)+(0.0684P)^2^+0.0000P] where P=(Fo^2^+2Fc^2^)/3'
_refine_ls_weighting_scheme calc
_refine_ls_wR_factor_all 0.1537
_refine_ls_wR_factor_obs 0.1331
_reflns_number_observed 1369
_reflns_number_total 2048
_reflns_observed_criterion >2sigma(I)
_cod_data_source_file b000504p.txt
_cod_data_source_block 1
_cod_depositor_comments
;
The following automatic conversions were performed:
'_symmetry_cell_setting' value 'Monoclinic' changed to 'monoclinic'
according to '/home/saulius/struct/CIF-dictionaries/cif_core.dic'
dictionary named 'cif_core.dic' version 2.4.1 from 2010-06-29.

Automatic conversion script
Id: cif_fix_enum 1527 2010-12-29 10:47:43Z saulius 

The following automatic conversions were performed:

'_refine_ls_weighting_scheme' value 'calc
w=1/[\s^2^(Fo^2^)+(0.0684P)^2^+0.0000P] where P=(Fo^2^+2Fc^2^)/3' was
changed to 'calc'. New tag '_refine_ls_weighting_details' was
created. The value of the new tag was set to
'w=1/[\s^2^(Fo^2^)+(0.0684P)^2^+0.0000P] where P=(Fo^2^+2Fc^2^)/3'.

Automatic conversion script
Id: cif_fix_values 3143 2015-03-26 13:38:13Z robertas 
;
_cod_original_sg_symbol_H-M C2/c
_cod_database_code 7009382

loop_
_symmetry_equiv_pos_as_xyz
'x, y, z'
'-x, y, -z+1/2'
'x+1/2, y+1/2, z'
'-x+1/2, y+1/2, -z+1/2'
'-x, -y, -z'
'x, -y, z-1/2'
'-x+1/2, -y+1/2, -z'
'x+1/2, -y+1/2, z-1/2'

loop_
_atom_site_aniso_label
_atom_site_aniso_U_11
_atom_site_aniso_U_22
_atom_site_aniso_U_33
_atom_site_aniso_U_23
_atom_site_aniso_U_13
_atom_site_aniso_U_12
Cu 0.0317(6) 0.0210(5) 0.0392(6) 0.000 -0.0075(4) 0.000
O1 0.069(3) 0.040(2) 0.037(2) 0.003(2) -0.008(2) 0.020(2)
O2 0.086(4) 0.039(2) 0.053(3) -0.008(2) -0.009(2) 0.025(2)
O3 0.043(2) 0.025(2) 0.089(3) -0.019(2) 0.001(2) -0.006(2)
N1 0.036(3) 0.027(2) 0.040(3) 0.002(2) 0.000(2) 0.002(2)
N2 0.026(2) 0.025(2) 0.033(2) 0.003(2) -0.004(2) -0.001(2)
C3 0.093(5) 0.053(4) 0.047(4) 0.017(3) -0.009(4) 0.023(4)
C1 0.034(3) 0.027(3) 0.032(3) -0.002(2) 0.002(2) 0.010(2)
C2 0.039(3) 0.034(3) 0.039(3) 0.004(3) -0.004(3) 0.007(3)
C4 0.108(7) 0.119(7) 0.036(4) 0.017(4) -0.002(4) 0.044(6)
C5 0.034(3) 0.023(3) 0.041(3) -0.004(2) 0.008(2) -0.005(2)
C6 0.039(3) 0.030(3) 0.054(4) 0.015(3) -0.008(3) -0.001(3)
C7 0.065(6) 0.024(5) 0.062(6) 0.000 -0.011(5) 0.000
C8 0.035(3) 0.033(3) 0.019(3) -0.003(2) 0.000(2) 0.000(2)
C9 0.032(3) 0.034(3) 0.025(3) -0.003(2) 0.000(2) 0.003(3)
C10 0.034(3) 0.045(4) 0.041(3) 0.003(3) 0.001(3) 0.009(3)
C11 0.028(3) 0.073(5) 0.038(3) -0.002(3) 0.000(3) -0.003(3)
C12 0.034(3) 0.058(4) 0.043(3) 0.003(3) -0.004(3) -0.014(3)
C13 0.037(3) 0.040(3) 0.036(3) 0.008(3) -0.004(3) -0.006(3)

loop_
_atom_site_label
_atom_site_type_symbol
_atom_site_fract_x
_atom_site_fract_y
_atom_site_fract_z
_atom_site_U_iso_or_equiv
_atom_site_thermal_displace_type
_atom_site_occupancy
_atom_site_calc_flag
_atom_site_refinement_flags
_atom_site_disorder_group
Cu Cu 0.0000 0.36492(7) 0.7500 0.0315(3) Uani 1 d S .
O1 O 0.1301(2) 0.2031(3) 1.2518(5) 0.0495(11) Uani 1 d . .
O2 O 0.1321(2) 0.1038(3) 0.9990(6) 0.0607(13) Uani 1 d . .
O3 O 0.0448(2) 0.6439(3) 0.8765(6) 0.0526(11) Uani 1 d . .
N1 N 0.0435(2) 0.2606(3) 0.8927(6) 0.0347(11) Uani 1 d . .
N2 N 0.0508(2) 0.4701(3) 0.8298(6) 0.0287(10) Uani 1 d . .
C3 C 0.1573(3) 0.1271(5) 1.3734(8) 0.065(2) Uani 1 d . .
H3A H 0.1917(3) 0.1097(5) 1.3293(8) 0.078 Uiso 1 calc R .
H3B H 0.1354(3) 0.0663(5) 1.3722(8) 0.078 Uiso 1 calc R .
C1 C 0.0934(2) 0.2693(4) 0.9629(7) 0.0312(12) Uani 1 d . .
C2 C 0.1211(2) 0.1821(4) 1.0711(8) 0.0380(14) Uani 1 d . .
C4 C 0.1658(3) 0.1683(6) 1.5642(9) 0.088(3) Uani 1 d . .
H4A H 0.1839(3) 0.1190(6) 1.6479(9) 0.133 Uiso 1 calc R .
H4B H 0.1315(3) 0.1849(6) 1.6068(9) 0.133 Uiso 1 calc R .
H4C H 0.1876(3) 0.2282(6) 1.5640(9) 0.133 Uiso 1 calc R .
C5 C 0.0282(2) 0.5634(4) 0.8123(7) 0.0325(13) Uani 1 d . .
C6 C 0.0116(2) 0.1702(4) 0.9297(8) 0.0419(15) Uani 1 d . .
H6A H -0.0223(2) 0.1909(4) 0.9736(8) 0.050 Uiso 1 calc R .
H6B H 0.0313(2) 0.1302(4) 1.0291(8) 0.050 Uiso 1 calc R .
C7 C 0.0000 0.1048(6) 0.7500 0.052(2) Uani 1 d S .
H7 H -0.0342(47) 0.0640(87) 0.7756(170) 0.062 Uiso 0.50 d P .
C8 C 0.1057(2) 0.4574(4) 0.8921(7) 0.0291(12) Uani 1 d . .
C9 C 0.1266(2) 0.3594(4) 0.9404(7) 0.0306(12) Uani 1 d . .
C10 C 0.1833(2) 0.3473(4) 0.9824(8) 0.0400(14) Uani 1 d . .
H10 H 0.1972(2) 0.2834(4) 1.0137(8) 0.048 Uiso 1 calc R .
C11 C 0.2180(2) 0.4265(5) 0.9780(8) 0.047(2) Uani 1 d . .
H12 H 0.2551(2) 0.4167(5) 1.0005(8) 0.056 Uiso 1 calc R .
C12 C 0.1971(2) 0.5215(5) 0.9399(8) 0.045(2) Uani 1 d . .
H13 H 0.2206(2) 0.5764(5) 0.9415(8) 0.054 Uiso 1 calc R .
C13 C 0.1430(2) 0.5370(4) 0.8998(7) 0.0385(14) Uani 1 d . .
H14 H 0.1303(2) 0.6026(4) 0.8767(7) 0.046 Uiso 1 calc R .

loop_
_atom_type_symbol
_atom_type_description
_atom_type_scat_dispersion_real
_atom_type_scat_dispersion_imag
_atom_type_scat_source
C C 0.0033 0.0016 'International Tables Vol C Tables 4.2.6.8 and 6.1.1.4'
H H 0.0000 0.0000 'International Tables Vol C Tables 4.2.6.8 and 6.1.1.4'
N N 0.0061 0.0033 'International Tables Vol C Tables 4.2.6.8 and 6.1.1.4'
O O 0.0106 0.0060 'International Tables Vol C Tables 4.2.6.8 and 6.1.1.4'
Cu Cu 0.3201 1.2651 'International Tables Vol C Tables 4.2.6.8 and 6.1.1.4'

loop_
_geom_angle_atom_site_label_1
_geom_angle_atom_site_label_2
_geom_angle_atom_site_label_3
_geom_angle
_geom_angle_site_symmetry_1
_geom_angle_site_symmetry_3
_geom_angle_publ_flag
N2 Cu N2 87.4(2) . 2_556 ?
N2 Cu N1 165.3(2) . 2_556 ?
N2 Cu N1 92.7(2) 2_556 2_556 ?
N2 Cu N1 92.7(2) . . ?
N2 Cu N1 165.3(2) 2_556 . ?
N1 Cu N1 90.9(2) 2_556 . ?
N2 Cu O3 89.63(15) . 6_565 ?
N2 Cu O3 93.60(14) 2_556 6_565 ?
N1 Cu O3 75.67(15) 2_556 6_565 ?
N1 Cu O3 101.12(14) . 6_565 ?
N2 Cu O3 93.60(14) . 5_567 ?
N2 Cu O3 89.63(15) 2_556 5_567 ?
N1 Cu O3 101.12(14) 2_556 5_567 ?
N1 Cu O3 75.67(15) . 5_567 ?
O3 Cu O3 175.54(14) 6_565 5_567 ?
N2 Cu Cu 47.88(13) . 5_567 ?
N2 Cu Cu 69.19(12) 2_556 5_567 ?
N1 Cu Cu 144.99(13) 2_556 5_567 ?
N1 Cu Cu 100.16(12) . 5_567 ?
O3 Cu Cu 132.98(8) 6_565 5_567 ?
O3 Cu Cu 51.21(7) 5_567 5_567 ?
N2 Cu Cu 69.19(12) . 5_566 ?
N2 Cu Cu 47.88(13) 2_556 5_566 ?
N1 Cu Cu 100.16(12) 2_556 5_566 ?
N1 Cu Cu 144.99(13) . 5_566 ?
O3 Cu Cu 51.21(7) 6_565 5_566 ?
O3 Cu Cu 132.98(8) 5_567 5_566 ?
Cu Cu Cu 89.64(3) 5_567 5_566 ?
C2 O1 C3 117.2(4) . . ?
C1 N1 C6 121.1(4) . . ?
C1 N1 Cu 126.1(4) . . ?
C6 N1 Cu 112.6(3) . . ?
C5 N2 C8 121.3(4) . . ?
C5 N2 Cu 112.2(3) . . ?
C8 N2 Cu 126.4(3) . . ?
O1 C3 C4 107.9(5) . . ?
N1 C1 C9 124.0(5) . . ?
N1 C1 C2 119.7(5) . . ?
C9 C1 C2 116.3(4) . . ?
O2 C2 O1 125.4(5) . . ?
O2 C2 C1 123.6(5) . . ?
O1 C2 C1 110.9(5) . . ?
O3 C5 N2 130.0(5) . . ?
O3 C5 C5 117.2(3) . 2_556 ?
N2 C5 C5 112.8(3) . 2_556 ?
N1 C6 C7 111.3(5) . . ?
C6 C7 C6 111.8(6) . 2_556 ?
N2 C8 C13 122.7(5) . . ?
N2 C8 C9 120.3(4) . . ?
C13 C8 C9 116.8(5) . . ?
C10 C9 C8 118.9(5) . . ?
C10 C9 C1 116.4(5) . . ?
C8 C9 C1 124.6(4) . . ?
C11 C10 C9 121.8(5) . . ?
C10 C11 C12 118.9(5) . . ?
C13 C12 C11 121.5(6) . . ?
C12 C13 C8 122.1(6) . . ?

loop_
_geom_bond_atom_site_label_1
_geom_bond_atom_site_label_2
_geom_bond_distance
_geom_bond_site_symmetry_2
_geom_bond_publ_flag
Cu N2 1.923(4) . ?
Cu N2 1.923(4) 2_556 ?
Cu N1 1.965(4) 2_556 ?
Cu N1 1.965(4) . ?
Cu O3 2.986(4) 6_565 ?
Cu O3 2.986(4) 5_567 ?
Cu Cu 5.0339(13) 5_567 ?
Cu Cu 5.0339(13) 5_566 ?
O1 C2 1.308(6) . ?
O1 C3 1.444(6) . ?
O2 C2 1.199(6) . ?
O3 C5 1.211(6) . ?
N1 C1 1.290(6) . ?
N1 C6 1.474(6) . ?
N2 C5 1.355(6) . ?
N2 C8 1.397(6) . ?
C3 C4 1.454(9) . ?
C1 C9 1.467(7) . ?
C1 C2 1.510(7) . ?
C5 C5 1.575(10) 2_556 ?
C6 C7 1.542(7) . ?
C7 C6 1.542(7) 2_556 ?
C8 C13 1.399(7) . ?
C8 C9 1.424(7) . ?
C9 C10 1.417(7) . ?
C10 C11 1.358(8) . ?
C11 C12 1.373(8) . ?
C12 C13 1.362(7) . ?
